data_7100330
_journal_name_full 'Chemical Communications'
_journal_paper_doi 10.1039/b415852k
_journal_year 2005
_chemical_formula_sum 'C16 H22 B Cl4 N4 Nb S2'
_chemical_formula_weight 580.01
_space_group_IT_number 15
_symmetry_cell_setting monoclinic
_symmetry_space_group_name_Hall '-C 2yc'
_symmetry_space_group_name_H-M 'C 1 2/c 1'
_cell_angle_alpha 90
_cell_angle_beta 109.247(5)
_cell_angle_gamma 90
_cell_formula_units_Z 8
_cell_length_a 25.983(5)
_cell_length_b 10.429(5)
_cell_length_c 16.715(5)
_cell_measurement_temperature 200(2)
_cell_volume 4276(3)
_diffrn_ambient_temperature 200(2)
_exptl_crystal_density_diffrn 1.802
_cod_depositor_comments
;

2018-06-15
Z value and formula fixed to values more according to usual
chemical conventions.                 miguel
;
_cod_original_formula_sum 'C32 H44 B2 Cl8 N8 Nb2 S4'
_cod_original_formula_weight 1160.03
_cod_original_formula_units_Z 4
_cod_original_sg_symbol_H-M 'C 2/c'
_cod_database_code 7100330

loop_
_symmetry_equiv_pos_as_xyz
'x, y, z'
'-x, y, -z+1/2'
'x+1/2, y+1/2, z'
'-x+1/2, y+1/2, -z+1/2'
'-x, -y, -z'
'x, -y, z-1/2'
'-x+1/2, -y+1/2, -z'
'x+1/2, -y+1/2, z-1/2'

loop_
_atom_site_label
_atom_site_type_symbol
_atom_site_fract_x
_atom_site_fract_y
_atom_site_fract_z
_atom_site_U_iso_or_equiv
_atom_site_adp_type
_atom_site_occupancy
_atom_site_symmetry_multiplicity
_atom_site_calc_flag
_atom_site_refinement_flags
_atom_site_disorder_assembly
_atom_site_disorder_group
Nb1 Nb 0.377563(10) 0.33375(3) 0.824661(16) 0.03187(11) Uani 1 1 d . . .
Cl1 Cl 0.31917(3) 0.23503(9) 0.89971(5) 0.0439(2) Uani 1 1 d . . .
C1 C 0.45747(19) 0.4698(5) 0.8853(3) 0.0693(13) Uani 1 1 d . . .
H1 H 0.4661 0.5308 0.8495 0.083 Uiso 1 1 calc R . .
B1 B 0.40860(15) 0.1396(3) 0.6092(2) 0.0352(7) Uani 1 1 d . . .
H1B1 H 0.4418(16) 0.163(4) 0.659(2) 0.050 Uiso 1 1 d . . .
Cl2 Cl 0.31851(3) 0.52268(8) 0.80155(5) 0.0453(2) Uani 1 1 d . . .
C2 C 0.42480(19) 0.4914(5) 0.9347(3) 0.0733(15) Uani 1 1 d . . .
H2 H 0.4073 0.5698 0.9390 0.088 Uiso 1 1 calc R . .
Cl3 Cl 0.30137(3) 0.25884(7) 0.70393(4) 0.03361(17) Uani 1 1 d . . .
C3 C 0.42212(16) 0.3810(6) 0.9757(3) 0.0724(15) Uani 1 1 d . . .
H3 H 0.4022 0.3691 1.0137 0.087 Uiso 1 1 calc R . .
Cl4 Cl 0.42831(4) 0.06185(9) 0.52281(5) 0.0500(2) Uani 1 1 d . . .
C4 C 0.45320(17) 0.2875(4) 0.9532(2) 0.0621(11) Uani 1 1 d . . .
H4 H 0.4583 0.2013 0.9726 0.074 Uiso 1 1 calc R . .
C5 C 0.47523(14) 0.3451(5) 0.8969(3) 0.0591(11) Uani 1 1 d . . .
H5 H 0.4986 0.3051 0.8710 0.071 Uiso 1 1 calc R . .
C6 C 0.4488(3) -0.2361(6) 0.7611(8) 0.128(3) Uani 1 1 d U . .
H6A H 0.4235 -0.1659 0.7625 0.154 Uiso 1 1 calc R . .
H6B H 0.4343 -0.3187 0.7736 0.154 Uiso 1 1 calc R . .
C7 C 0.4582(4) -0.2391(9) 0.6939(6) 0.135(4) Uani 1 1 d U . .
H7A H 0.4336 -0.1765 0.6553 0.163 Uiso 1 1 calc R . .
H7B H 0.4476 -0.3251 0.6689 0.163 Uiso 1 1 calc R . .
C8 C 0.5070(5) -0.2166(19) 0.6932(9) 0.326(13) Uani 1 1 d U . .
H8A H 0.5070 -0.2555 0.6392 0.391 Uiso 1 1 calc R . .
H8B H 0.5068 -0.1228 0.6838 0.391 Uiso 1 1 calc R . .
S11 S 0.41548(3) 0.11703(8) 0.80895(4) 0.03362(17) Uani 1 1 d . . .
N11 N 0.37448(10) 0.0423(2) 0.64135(15) 0.0339(5) Uani 1 1 d . . .
C11 C 0.37308(11) 0.0365(3) 0.72087(19) 0.0327(6) Uani 1 1 d . . .
N12 N 0.33565(10) -0.0503(3) 0.72371(17) 0.0368(6) Uani 1 1 d . . .
C12 C 0.33593(13) -0.0428(3) 0.5932(2) 0.0404(7) Uani 1 1 d . . .
H12 H 0.3278 -0.0584 0.5343 0.049 Uiso 1 1 calc R . .
C13 C 0.31198(13) -0.0998(3) 0.6436(2) 0.0405(7) Uani 1 1 d . . .
H13 H 0.2839 -0.1625 0.6271 0.049 Uiso 1 1 calc R . .
C14 C 0.32268(15) -0.0868(4) 0.7989(2) 0.0503(9) Uani 1 1 d . . .
H14A H 0.3553 -0.0782 0.8490 0.075 Uiso 1 1 calc R . .
H14B H 0.3101 -0.1759 0.7935 0.075 Uiso 1 1 calc R . .
H14C H 0.2939 -0.0307 0.8048 0.075 Uiso 1 1 calc R . .
S21 S 0.41301(3) 0.41497(8) 0.70841(5) 0.03666(18) Uani 1 1 d . . .
N21 N 0.37116(10) 0.2557(3) 0.57036(15) 0.0361(6) Uani 1 1 d . . .
C21 C 0.36862(13) 0.3661(3) 0.61056(19) 0.0355(6) Uani 1 1 d . . .
N22 N 0.32704(11) 0.4365(3) 0.56054(17) 0.0401(6) Uani 1 1 d . . .
C22 C 0.32905(14) 0.2579(4) 0.4940(2) 0.0428(7) Uani 1 1 d . . .
H22 H 0.3206 0.1916 0.4527 0.051 Uiso 1 1 calc R . .
C23 C 0.30211(14) 0.3683(4) 0.4877(2) 0.0454(8) Uani 1 1 d . . .
H23 H 0.2714 0.3949 0.4416 0.054 Uiso 1 1 calc R . .
C24 C 0.30847(16) 0.5588(4) 0.5827(2) 0.0519(9) Uani 1 1 d . . .
H24A H 0.2770 0.5448 0.6016 0.078 Uiso 1 1 calc R . .
H24B H 0.2979 0.6152 0.5330 0.078 Uiso 1 1 calc R . .
H24C H 0.3380 0.5990 0.6284 0.078 Uiso 1 1 calc R . .

loop_
_atom_site_aniso_label
_atom_site_aniso_U_11
_atom_site_aniso_U_22
_atom_site_aniso_U_33
_atom_site_aniso_U_23
_atom_site_aniso_U_13
_atom_site_aniso_U_12
Nb1 0.02623(16) 0.04090(18) 0.02760(15) -0.00509(10) 0.00768(11) 0.00140(10)
Cl1 0.0381(4) 0.0612(5) 0.0363(4) 0.0057(3) 0.0176(3) 0.0060(3)
C1 0.072(3) 0.070(3) 0.047(2) -0.010(2) -0.007(2) -0.036(2)
B1 0.0364(17) 0.0383(18) 0.0343(17) -0.0054(14) 0.0162(14) -0.0024(14)
Cl2 0.0436(4) 0.0462(5) 0.0433(4) -0.0069(3) 0.0108(3) 0.0106(3)
C2 0.059(3) 0.076(3) 0.063(3) -0.039(2) -0.010(2) 0.014(2)
Cl3 0.0258(3) 0.0423(4) 0.0309(3) -0.0021(3) 0.0069(3) 0.0003(3)
C3 0.041(2) 0.135(5) 0.039(2) -0.034(3) 0.0088(16) -0.016(3)
Cl4 0.0521(5) 0.0602(5) 0.0448(4) -0.0136(4) 0.0258(4) -0.0010(4)
C4 0.057(2) 0.061(2) 0.043(2) -0.0016(18) -0.0176(18) -0.0057(19)
C5 0.0248(16) 0.091(3) 0.056(2) -0.038(2) 0.0062(15) -0.0059(17)
C6 0.089(5) 0.056(3) 0.246(11) 0.045(5) 0.063(7) 0.024(3)
C7 0.101(6) 0.119(6) 0.131(7) 0.015(6) -0.037(5) -0.015(5)
C8 0.089(7) 0.58(3) 0.300(18) 0.29(2) 0.053(9) 0.103(12)
S11 0.0281(3) 0.0402(4) 0.0310(4) -0.0014(3) 0.0077(3) 0.0014(3)
N11 0.0303(12) 0.0363(13) 0.0341(12) -0.0052(10) 0.0094(10) -0.0026(10)
C11 0.0274(13) 0.0339(15) 0.0366(15) 0.0011(12) 0.0102(12) 0.0007(11)
N12 0.0302(12) 0.0365(14) 0.0426(14) 0.0015(11) 0.0105(11) -0.0024(10)
C12 0.0364(16) 0.0398(17) 0.0395(16) -0.0107(13) 0.0048(13) -0.0038(13)
C13 0.0309(15) 0.0360(17) 0.0475(18) -0.0043(14) 0.0033(13) -0.0044(12)
C14 0.0467(19) 0.057(2) 0.051(2) 0.0100(17) 0.0217(16) -0.0079(16)
S21 0.0354(4) 0.0383(4) 0.0374(4) -0.0040(3) 0.0136(3) -0.0054(3)
N21 0.0364(13) 0.0450(15) 0.0292(12) -0.0025(11) 0.0138(10) -0.0053(11)
C21 0.0364(15) 0.0406(16) 0.0340(15) 0.0044(12) 0.0178(13) -0.0001(12)
N22 0.0424(14) 0.0435(15) 0.0369(13) 0.0081(11) 0.0165(12) 0.0032(12)
C22 0.0416(17) 0.059(2) 0.0285(15) -0.0016(14) 0.0122(13) -0.0035(15)
C23 0.0407(17) 0.064(2) 0.0311(15) 0.0080(15) 0.0115(13) 0.0029(16)
C24 0.060(2) 0.049(2) 0.0477(19) 0.0082(16) 0.0189(17) 0.0128(17)

loop_
_geom_bond_atom_site_label_1
_geom_bond_atom_site_label_2
_geom_bond_distance
_geom_bond_site_symmetry_2
_geom_bond_publ_flag
Nb1 C5 2.427(3) . ?
Nb1 C4 2.434(4) . ?
Nb1 C1 2.442(4) . ?
Nb1 Cl3 2.4430(8) . ?
Nb1 Cl2 2.4485(11) . ?
Nb1 C3 2.455(4) . ?
Nb1 C2 2.470(4) . ?
Nb1 Cl1 2.4881(9) . ?
Nb1 S11 2.5137(13) . ?
Nb1 S21 2.5537(10) . ?
C1 C5 1.372(7) . ?
C1 C2 1.384(7) . ?
B1 N21 1.555(5) . ?
B1 N11 1.555(4) . ?
B1 Cl4 1.869(4) . ?
C2 C3 1.353(7) . ?
C3 C4 1.394(7) . ?
C4 C5 1.388(6) . ?
C6 C8 1.168(12) 2_656 ?
C6 C7 1.227(11) . ?
C7 C8 1.292(12) . ?
C7 C8 1.818(14) 2_656 ?
C8 C6 1.168(12) 2_656 ?
C8 C7 1.818(14) 2_656 ?
S11 C11 1.737(3) . ?
N11 C11 1.343(4) . ?
N11 C12 1.381(4) . ?
C11 N12 1.341(4) . ?
N12 C13 1.377(4) . ?
N12 C14 1.455(4) . ?
C12 C13 1.340(5) . ?
S21 C21 1.738(3) . ?
N21 C21 1.346(4) . ?
N21 C22 1.380(4) . ?
C21 N22 1.345(4) . ?
N22 C23 1.373(5) . ?
N22 C24 1.455(5) . ?
C22 C23 1.334(5) . ?
